data_7008545
loop_
_publ_author_name
'Cheung, Mak-Shuen'
'Chan, Hoi-Shan'
'Xie, Zuowei'

_publ_section_title
;
 Synthesis and structural characterization of mono- and bisfunctional
 o-carboranes.
;
_journal_issue 14
_journal_name_full 'Dalton transactions (Cambridge, England : 2003)'
_journal_page_first 2375
_journal_page_last 2381
_journal_paper_doi 10.1039/b504076k
_journal_year 2005
_chemical_formula_sum 'C14 H31 B10 N'
_chemical_formula_weight 321.50
_chemical_name_systematic
;
?
;
_space_group_IT_number 2
_symmetry_cell_setting triclinic
_symmetry_space_group_name_Hall '-P 1'
_symmetry_space_group_name_H-M 'P -1'
_atom_sites_solution_hydrogens geom
_atom_sites_solution_primary direct
_atom_sites_solution_secondary difmap
_audit_creation_method SHELXL-97
_cell_angle_alpha 81.826(2)
_cell_angle_beta 72.449(2)
_cell_angle_gamma 65.190(2)
_cell_formula_units_Z 2
_cell_length_a 9.3902(8)
_cell_length_b 10.6277(9)
_cell_length_c 11.5729(10)
_cell_measurement_temperature 293(2)
_cell_volume 999.37(15)
_computing_structure_refinement 'SHELXL-97 (Sheldrick, 1997)'
_computing_structure_solution 'SHELXS-97 (Sheldrick, 1990)'
_diffrn_ambient_temperature 293(2)
_diffrn_measured_fraction_theta_full 0.995
_diffrn_measured_fraction_theta_max 0.995
_diffrn_radiation_monochromator graphite
_diffrn_radiation_source 'fine-focus sealed tube'
_diffrn_radiation_type MoK\a
_diffrn_radiation_wavelength 0.71073
_diffrn_reflns_av_R_equivalents 0.0269
_diffrn_reflns_av_sigmaI/netI 0.0563
_diffrn_reflns_limit_h_max 11
_diffrn_reflns_limit_h_min -11
_diffrn_reflns_limit_k_max 12
_diffrn_reflns_limit_k_min -12
_diffrn_reflns_limit_l_max 7
_diffrn_reflns_limit_l_min -13
_diffrn_reflns_number 5464
_diffrn_reflns_theta_full 25.00
_diffrn_reflns_theta_max 25.00
_diffrn_reflns_theta_min 1.85
_exptl_absorpt_coefficient_mu 0.053
_exptl_absorpt_correction_T_max 1.0000
_exptl_absorpt_correction_T_min 0.5889
_exptl_absorpt_correction_type sadabs
_exptl_crystal_colour colorless
_exptl_crystal_density_diffrn 1.068
_exptl_crystal_density_method 'not measured'
_exptl_crystal_description prism
_exptl_crystal_F_000 344
_exptl_crystal_size_max 0.80
_exptl_crystal_size_mid 0.20
_exptl_crystal_size_min 0.10
_refine_diff_density_max 0.249
_refine_diff_density_min -0.136
_refine_diff_density_rms 0.043
_refine_ls_extinction_method none
_refine_ls_goodness_of_fit_ref 0.928
_refine_ls_hydrogen_treatment 'riding model'
_refine_ls_matrix_type full
_refine_ls_number_parameters 226
_refine_ls_number_reflns 3504
_refine_ls_number_restraints 0
_refine_ls_restrained_S_all 0.928
_refine_ls_R_factor_all 0.1069
_refine_ls_R_factor_gt 0.0648
_refine_ls_shift/su_max 0.000
_refine_ls_shift/su_mean 0.000
_refine_ls_structure_factor_coef Fsqd
_refine_ls_weighting_details 'calc w=1/[\s^2^(Fo^2^)+(0.1243P)^2^+0.0000P] where P=(Fo^2^+2Fc^2^)/3'
_refine_ls_weighting_scheme calc
_refine_ls_wR_factor_gt 0.1686
_refine_ls_wR_factor_ref 0.1985
_reflns_number_gt 2055
_reflns_number_total 3504
_reflns_threshold_expression >2sigma(I)
_cod_data_source_file b504076k.txt
_cod_data_source_block 7
_cod_original_sg_symbol_H-M P-1
_cod_database_code 7008545

loop_
_symmetry_equiv_pos_as_xyz
'x, y, z'
'-x, -y, -z'

loop_
_atom_site_label
_atom_site_type_symbol
_atom_site_fract_x
_atom_site_fract_y
_atom_site_fract_z
_atom_site_U_iso_or_equiv
_atom_site_adp_type
_atom_site_occupancy
_atom_site_symmetry_multiplicity
_atom_site_calc_flag
_atom_site_refinement_flags
_atom_site_disorder_assembly
_atom_site_disorder_group
N1 N 0.3322(3) 0.1549(2) 1.10455(19) 0.0597(6) Uani 1 1 d . . .
C1 C 0.2188(3) 0.2572(2) 0.67966(19) 0.0386(6) Uani 1 1 d . . .
C2 C 0.1832(3) 0.1845(2) 0.82352(19) 0.0385(6) Uani 1 1 d . . .
C3 C 0.3656(3) 0.3045(2) 0.6244(2) 0.0464(6) Uani 1 1 d . . .
C4 C 0.5321(3) 0.1823(3) 0.6169(3) 0.0671(8) Uani 1 1 d . . .
H4A H 0.5407 0.1082 0.5729 0.101 Uiso 1 1 calc R . .
H4B H 0.5412 0.1502 0.6972 0.101 Uiso 1 1 calc R . .
H4C H 0.6179 0.2126 0.5758 0.101 Uiso 1 1 calc R . .
C5 C 0.3666(4) 0.3574(3) 0.4924(2) 0.0747(9) Uani 1 1 d . . .
H5A H 0.3770 0.2849 0.4454 0.112 Uiso 1 1 calc R . .
H5B H 0.4568 0.3839 0.4577 0.112 Uiso 1 1 calc R . .
H5C H 0.2667 0.4360 0.4923 0.112 Uiso 1 1 calc R . .
C6 C 0.3490(3) 0.4230(2) 0.6935(2) 0.0445(6) Uani 1 1 d . . .
C7 C 0.2297(3) 0.5664(3) 0.6903(3) 0.0617(8) Uani 1 1 d . . .
H7 H 0.1489 0.5968 0.6498 0.074 Uiso 1 1 calc R . .
C8 C 0.2549(4) 0.6463(3) 0.7542(3) 0.0713(9) Uani 1 1 d . . .
H8 H 0.1945 0.7410 0.7652 0.086 Uiso 1 1 calc R . .
C9 C 0.3913(4) 0.5625(3) 0.8042(3) 0.0696(9) Uani 1 1 d . . .
H9A H 0.3575 0.5631 0.8921 0.084 Uiso 1 1 calc R . .
H9B H 0.4780 0.5955 0.7754 0.084 Uiso 1 1 calc R . .
C10 C 0.4439(3) 0.4223(3) 0.7588(2) 0.0551(7) Uani 1 1 d . . .
H10 H 0.5314 0.3444 0.7739 0.066 Uiso 1 1 calc R . .
C11 C 0.2988(3) 0.1623(2) 0.9003(2) 0.0448(6) Uani 1 1 d . . .
H11A H 0.3778 0.0668 0.8926 0.054 Uiso 1 1 calc R . .
H11B H 0.3579 0.2213 0.8682 0.054 Uiso 1 1 calc R . .
C12 C 0.2149(3) 0.1926(3) 1.0336(2) 0.0567(7) Uani 1 1 d . . .
H12A H 0.1455 0.2906 1.0428 0.068 Uiso 1 1 calc R . .
H12B H 0.1464 0.1412 1.0643 0.068 Uiso 1 1 calc R . .
C13 C 0.2454(4) 0.1739(4) 1.2323(3) 0.0961(12) Uani 1 1 d . . .
H13A H 0.1783 0.1220 1.2545 0.144 Uiso 1 1 calc R . .
H13B H 0.1782 0.2705 1.2469 0.144 Uiso 1 1 calc R . .
H13C H 0.3224 0.1418 1.2799 0.144 Uiso 1 1 calc R . .
C14 C 0.4354(5) 0.2312(4) 1.0679(3) 0.0920(11) Uani 1 1 d . . .
H14A H 0.4912 0.2171 0.9833 0.138 Uiso 1 1 calc R . .
H14B H 0.5136 0.1990 1.1143 0.138 Uiso 1 1 calc R . .
H14C H 0.3698 0.3281 1.0816 0.138 Uiso 1 1 calc R . .
B3 B 0.2568(4) 0.0824(3) 0.6992(3) 0.0478(7) Uani 1 1 d . . .
H3 H 0.3808 0.0008 0.6748 0.057 Uiso 1 1 calc R . .
B4 B 0.1598(4) 0.1854(3) 0.5889(3) 0.0550(8) Uani 1 1 d . . .
H4 H 0.2193 0.1701 0.4913 0.066 Uiso 1 1 calc R . .
B5 B 0.0339(4) 0.3524(3) 0.6503(3) 0.0536(8) Uani 1 1 d . . .
H5 H 0.0105 0.4471 0.5932 0.064 Uiso 1 1 calc R . .
B6 B 0.0553(3) 0.3496(3) 0.7982(2) 0.0425(7) Uani 1 1 d . . .
H6 H 0.0489 0.4407 0.8377 0.051 Uiso 1 1 calc R . .
B7 B -0.0216(3) 0.2304(3) 0.8873(3) 0.0493(7) Uani 1 1 d . . .
H7A H -0.0809 0.2448 0.9850 0.059 Uiso 1 1 calc R . .
B8 B 0.1048(4) 0.0646(3) 0.8269(3) 0.0519(8) Uani 1 1 d . . .
H8A H 0.1289 -0.0292 0.8852 0.062 Uiso 1 1 calc R . .
B9 B 0.0869(4) 0.0647(3) 0.6788(3) 0.0592(8) Uani 1 1 d . . .
H9A' H 0.0986 -0.0290 0.6400 0.071 Uiso 1 1 calc R . .
B10 B -0.0525(4) 0.2336(4) 0.6489(3) 0.0640(9) Uani 1 1 d . . .
H10A H -0.1325 0.2503 0.5906 0.077 Uiso 1 1 calc R . .
B11 B -0.1173(4) 0.3356(3) 0.7786(3) 0.0581(8) Uani 1 1 d . . .
H11 H -0.2394 0.4193 0.8051 0.070 Uiso 1 1 calc R . .
B12 B -0.0866(4) 0.1580(3) 0.7955(3) 0.0596(8) Uani 1 1 d . . .
H12 H -0.1885 0.1252 0.8322 0.071 Uiso 1 1 calc R . .

loop_
_atom_site_aniso_label
_atom_site_aniso_U_11
_atom_site_aniso_U_22
_atom_site_aniso_U_33
_atom_site_aniso_U_23
_atom_site_aniso_U_13
_atom_site_aniso_U_12
N1 0.0667(15) 0.0639(15) 0.0433(14) -0.0051(10) -0.0256(11) -0.0124(12)
C1 0.0414(13) 0.0457(13) 0.0277(12) 0.0054(10) -0.0092(10) -0.0184(11)
C2 0.0392(13) 0.0431(13) 0.0293(12) 0.0041(10) -0.0071(10) -0.0156(10)
C3 0.0416(14) 0.0570(15) 0.0358(14) 0.0007(11) -0.0010(11) -0.0219(12)
C4 0.0437(15) 0.0689(19) 0.074(2) -0.0225(15) 0.0108(14) -0.0199(14)
C5 0.093(2) 0.107(2) 0.0378(17) 0.0103(15) -0.0034(15) -0.067(2)
C6 0.0396(13) 0.0482(14) 0.0423(14) 0.0042(11) -0.0026(11) -0.0217(11)
C7 0.0543(17) 0.0506(16) 0.076(2) 0.0114(14) -0.0165(15) -0.0215(14)
C8 0.071(2) 0.0492(16) 0.084(2) -0.0057(16) -0.0003(17) -0.0267(15)
C9 0.081(2) 0.075(2) 0.064(2) -0.0081(16) -0.0072(16) -0.0477(18)
C10 0.0513(16) 0.0585(16) 0.0582(17) 0.0012(13) -0.0120(13) -0.0270(13)
C11 0.0456(14) 0.0465(14) 0.0398(14) 0.0042(11) -0.0170(11) -0.0138(11)
C12 0.0598(17) 0.0605(17) 0.0434(16) -0.0013(12) -0.0195(13) -0.0139(13)
C13 0.095(3) 0.117(3) 0.047(2) -0.0149(18) -0.0302(18) -0.003(2)
C14 0.114(3) 0.092(3) 0.099(3) 0.007(2) -0.066(2) -0.045(2)
B3 0.0531(17) 0.0441(16) 0.0415(17) -0.0035(12) -0.0080(13) -0.0172(13)
B4 0.069(2) 0.070(2) 0.0375(17) 0.0018(14) -0.0163(15) -0.0377(17)
B5 0.0507(17) 0.0602(19) 0.0534(19) 0.0171(15) -0.0258(15) -0.0230(15)
B6 0.0372(14) 0.0399(15) 0.0430(16) 0.0025(12) -0.0059(12) -0.0129(12)
B7 0.0409(16) 0.0568(18) 0.0433(17) 0.0011(13) 0.0005(13) -0.0218(14)
B8 0.0620(19) 0.0486(17) 0.0483(18) 0.0080(13) -0.0116(14) -0.0301(15)
B9 0.071(2) 0.063(2) 0.054(2) -0.0047(15) -0.0159(16) -0.0370(17)
B10 0.062(2) 0.083(2) 0.063(2) 0.0090(17) -0.0299(17) -0.0382(18)
B11 0.0370(16) 0.063(2) 0.071(2) 0.0043(16) -0.0154(15) -0.0179(15)
B12 0.0566(19) 0.070(2) 0.064(2) 0.0061(16) -0.0146(16) -0.0402(17)

loop_
_atom_type_symbol
_atom_type_description
_atom_type_scat_dispersion_real
_atom_type_scat_dispersion_imag
_atom_type_scat_source
C C 0.0033 0.0016 'International Tables Vol C Tables 4.2.6.8 and 6.1.1.4'
H H 0.0000 0.0000 'International Tables Vol C Tables 4.2.6.8 and 6.1.1.4'
B B 0.0013 0.0007 'International Tables Vol C Tables 4.2.6.8 and 6.1.1.4'
N N 0.0061 0.0033 'International Tables Vol C Tables 4.2.6.8 and 6.1.1.4'

loop_
_geom_angle_atom_site_label_1
_geom_angle_atom_site_label_2
_geom_angle_atom_site_label_3
_geom_angle
_geom_angle_site_symmetry_1
_geom_angle_site_symmetry_3
_geom_angle_publ_flag
C14 N1 C12 113.0(2) . . ?
C14 N1 C13 111.1(3) . . ?
C12 N1 C13 109.1(2) . . ?
C3 C1 B4 120.28(19) . . ?
C3 C1 B5 120.29(19) . . ?
B4 C1 B5 62.38(17) . . ?
C3 C1 C2 122.72(17) . . ?
B4 C1 C2 108.18(17) . . ?
B5 C1 C2 107.79(17) . . ?
C3 C1 B3 119.97(19) . . ?
B4 C1 B3 61.76(16) . . ?
B5 C1 B3 111.83(19) . . ?
C2 C1 B3 59.34(13) . . ?
C3 C1 B6 119.87(18) . . ?
B4 C1 B6 111.92(19) . . ?
B5 C1 B6 61.79(16) . . ?
C2 C1 B6 58.70(13) . . ?
B3 C1 B6 109.43(17) . . ?
C11 C2 B6 118.62(19) . . ?
C11 C2 B8 120.31(19) . . ?
B6 C2 B8 113.27(18) . . ?
C11 C2 B3 117.48(19) . . ?
B6 C2 B3 112.34(18) . . ?
B8 C2 B3 62.26(16) . . ?
C11 C2 B7 121.58(19) . . ?
B6 C2 B7 62.43(15) . . ?
B8 C2 B7 61.87(16) . . ?
B3 C2 B7 112.62(19) . . ?
C11 C2 C1 119.00(17) . . ?
B6 C2 C1 61.09(13) . . ?
B8 C2 C1 110.47(17) . . ?
B3 C2 C1 60.39(14) . . ?
B7 C2 C1 110.62(17) . . ?
C6 C3 C4 110.5(2) . . ?
C6 C3 C5 106.9(2) . . ?
C4 C3 C5 106.1(2) . . ?
C6 C3 C1 112.17(18) . . ?
C4 C3 C1 111.8(2) . . ?
C5 C3 C1 109.0(2) . . ?
C10 C6 C7 106.9(2) . . ?
C10 C6 C3 128.1(2) . . ?
C7 C6 C3 124.8(2) . . ?
C8 C7 C6 109.6(3) . . ?
C7 C8 C9 109.5(3) . . ?
C8 C9 C10 103.4(2) . . ?
C6 C10 C9 110.6(3) . . ?
C12 C11 C2 114.14(19) . . ?
N1 C12 C11 111.7(2) . . ?
C2 B3 C1 60.27(14) . . ?
C2 B3 B4 106.3(2) . . ?
C1 B3 B4 58.49(15) . . ?
C2 B3 B9 105.9(2) . . ?
C1 B3 B9 106.4(2) . . ?
B4 B3 B9 59.97(18) . . ?
C2 B3 B8 58.72(15) . . ?
C1 B3 B8 107.56(19) . . ?
B4 B3 B8 108.0(2) . . ?
B9 B3 B8 60.10(17) . . ?
C1 B4 B9 107.4(2) . . ?
C1 B4 B10 106.7(2) . . ?
B9 B4 B10 60.54(18) . . ?
C1 B4 B3 59.75(15) . . ?
B9 B4 B3 60.07(17) . . ?
B10 B4 B3 108.1(2) . . ?
C1 B4 B5 58.89(15) . . ?
B9 B4 B5 108.3(2) . . ?
B10 B4 B5 59.92(18) . . ?
B3 B4 B5 107.4(2) . . ?
C1 B5 B11 107.3(2) . . ?
C1 B5 B10 106.6(2) . . ?
B11 B5 B10 60.35(19) . . ?
C1 B5 B4 58.73(15) . . ?
B11 B5 B4 108.1(2) . . ?
B10 B5 B4 59.93(19) . . ?
C1 B5 B6 60.02(14) . . ?
B11 B5 B6 59.98(17) . . ?
B10 B5 B6 108.1(2) . . ?
B4 B5 B6 107.60(19) . . ?
C2 B6 C1 60.20(13) . . ?
C2 B6 B11 105.50(19) . . ?
C1 B6 B11 105.6(2) . . ?
C2 B6 B7 59.05(14) . . ?
C1 B6 B7 107.27(19) . . ?
B11 B6 B7 59.39(16) . . ?
C2 B6 B5 106.13(19) . . ?
C1 B6 B5 58.19(15) . . ?
B11 B6 B5 59.72(17) . . ?
B7 B6 B5 107.3(2) . . ?
C2 B7 B11 105.78(19) . . ?
C2 B7 B8 58.93(15) . . ?
B11 B7 B8 108.7(2) . . ?
C2 B7 B12 106.0(2) . . ?
B11 B7 B12 60.61(18) . . ?
B8 B7 B12 60.41(18) . . ?
C2 B7 B6 58.52(14) . . ?
B11 B7 B6 60.28(16) . . ?
B8 B7 B6 107.67(19) . . ?
B12 B7 B6 108.6(2) . . ?
C2 B8 B7 59.20(15) . . ?
C2 B8 B9 106.0(2) . . ?
B7 B8 B9 108.2(2) . . ?
C2 B8 B3 59.02(15) . . ?
B7 B8 B3 107.85(19) . . ?
B9 B8 B3 59.93(17) . . ?
C2 B8 B12 105.9(2) . . ?
B7 B8 B12 59.93(17) . . ?
B9 B8 B12 60.17(19) . . ?
B3 B8 B12 107.9(2) . . ?
B4 B9 B8 107.9(2) . . ?
B4 B9 B3 59.97(17) . . ?
B8 B9 B3 59.97(17) . . ?
B4 B9 B12 107.6(2) . . ?
B8 B9 B12 59.94(18) . . ?
B3 B9 B12 107.7(2) . . ?
B4 B9 B10 59.77(18) . . ?
B8 B9 B10 107.4(2) . . ?
B3 B9 B10 107.4(2) . . ?
B12 B9 B10 59.55(18) . . ?
B4 B10 B5 60.15(17) . . ?
B4 B10 B12 108.0(2) . . ?
B5 B10 B12 108.1(2) . . ?
B4 B10 B11 107.7(2) . . ?
B5 B10 B11 59.75(18) . . ?
B12 B10 B11 60.14(19) . . ?
B4 B10 B9 59.68(18) . . ?
B5 B10 B9 107.8(2) . . ?
B12 B10 B9 60.07(18) . . ?
B11 B10 B9 107.8(2) . . ?
B7 B11 B5 108.5(2) . . ?
B7 B11 B6 60.33(16) . . ?
B5 B11 B6 60.30(16) . . ?
B7 B11 B10 107.9(2) . . ?
B5 B11 B10 59.91(19) . . ?
B6 B11 B10 108.0(2) . . ?
B7 B11 B12 59.97(18) . . ?
B5 B11 B12 107.9(2) . . ?
B6 B11 B12 108.1(2) . . ?
B10 B11 B12 59.68(19) . . ?
B7 B12 B10 107.8(2) . . ?
B7 B12 B8 59.66(17) . . ?
B10 B12 B8 108.0(2) . . ?
B7 B12 B9 107.7(2) . . ?
B10 B12 B9 60.38(19) . . ?
B8 B12 B9 59.89(18) . . ?
B7 B12 B11 59.42(17) . . ?
B10 B12 B11 60.18(19) . . ?
B8 B12 B11 107.2(2) . . ?
B9 B12 B11 108.1(2) . . ?

loop_
_geom_bond_atom_site_label_1
_geom_bond_atom_site_label_2
_geom_bond_distance
_geom_bond_site_symmetry_2
_geom_bond_publ_flag
N1 C14 1.445(4) . ?
N1 C12 1.460(3) . ?
N1 C13 1.453(3) . ?
C1 C3 1.587(3) . ?
C1 B4 1.710(4) . ?
C1 B5 1.713(4) . ?
C1 C2 1.731(3) . ?
C1 B3 1.733(4) . ?
C1 B6 1.746(3) . ?
C2 C11 1.527(3) . ?
C2 B6 1.705(3) . ?
C2 B8 1.709(4) . ?
C2 B3 1.715(4) . ?
C2 B7 1.714(3) . ?
C3 C6 1.515(3) . ?
C3 C4 1.544(3) . ?
C3 C5 1.550(4) . ?
C6 C10 1.328(3) . ?
C6 C7 1.468(3) . ?
C7 C8 1.334(4) . ?
C8 C9 1.453(4) . ?
C9 C10 1.479(4) . ?
C11 C12 1.517(3) . ?
B3 B4 1.768(4) . ?
B3 B9 1.769(4) . ?
B3 B8 1.770(4) . ?
B4 B9 1.768(4) . ?
B4 B10 1.769(5) . ?
B4 B5 1.773(5) . ?
B5 B11 1.766(4) . ?
B5 B10 1.769(5) . ?
B5 B6 1.777(4) . ?
B6 B11 1.771(4) . ?
B6 B7 1.772(4) . ?
B7 B11 1.755(4) . ?
B7 B8 1.760(4) . ?
B7 B12 1.765(4) . ?
B8 B9 1.772(4) . ?
B8 B12 1.773(5) . ?
B9 B12 1.777(5) . ?
B9 B10 1.783(5) . ?
B10 B12 1.768(5) . ?
B10 B11 1.777(5) . ?
B11 B12 1.776(5) . ?
